data_7122242
loop_
_publ_author_name
'Baglai, Iaroslav'
'Leeman, Michel'
'Wurst, Klaus'
'Kaptein, Bernard'
'Kellogg, Richard M.'
'Noorduin, Willem L.'

_publ_section_title
;
 The Strecker reaction coupled to Viedma ripening: a simple route to
 highly hindered enantiomerically pure amino acids.
;
_journal_issue 77
_journal_name_full 'Chemical communications (Cambridge, England)'
_journal_page_first 10832
_journal_page_last 10834
_journal_paper_doi 10.1039/c8cc06658b
_journal_volume 54
_journal_year 2018
_chemical_absolute_configuration unk
_chemical_formula_sum 'C17 H18 N2'
_chemical_formula_weight 250.33
_space_group_crystal_system orthorhombic
_space_group_IT_number 19
_space_group_name_Hall 'P 2ac 2ab'
_space_group_name_H-M_alt 'P 21 21 21'
_symmetry_space_group_name_Hall 'P 2ac 2ab'
_symmetry_space_group_name_H-M 'P 21 21 21'
_atom_sites_solution_hydrogens geom
_audit_creation_method SHELXL-2014/7
_audit_update_record
;
2018-05-24 deposited with the CCDC.
2018-08-24 downloaded from the CCDC.
;
_cell_angle_alpha 90
_cell_angle_beta 90
_cell_angle_gamma 90
_cell_formula_units_Z 4
_cell_length_a 5.9134(5)
_cell_length_b 7.7193(7)
_cell_length_c 31.935(2)
_cell_measurement_reflns_used 6233
_cell_measurement_temperature 173(2)
_cell_measurement_theta_max 25.3
_cell_measurement_theta_min 2.5
_cell_volume 1457.7(2)
_computing_cell_refinement 'Bruker SAINT-V 8.34A'
_computing_data_collection 'Bruker Apex III'
_computing_data_reduction 'Bruker SAINT-V 8.34A'
_computing_structure_refinement 'SHELXL-2014/7 (Sheldrick, 2014)'
_computing_structure_solution 'SHELXTL-XT-2014/4 (Bruker AXS, 2014)'
_diffrn_ambient_temperature 173(2)
_diffrn_detector_area_resol_mean 10.4
_diffrn_measured_fraction_theta_full 1.000
_diffrn_measured_fraction_theta_max 0.999
_diffrn_measurement_device_type 'Bruker D8 QUEST PHOTON 100'
_diffrn_measurement_method '\f and \w scans'
_diffrn_radiation_monochromator 'multi layered optics'
_diffrn_radiation_type MoK\a
_diffrn_radiation_wavelength 0.71073
_diffrn_reflns_av_R_equivalents 0.0258
_diffrn_reflns_av_unetI/netI 0.0243
_diffrn_reflns_Laue_measured_fraction_full 1.000
_diffrn_reflns_Laue_measured_fraction_max 0.999
_diffrn_reflns_limit_h_max 7
_diffrn_reflns_limit_h_min -7
_diffrn_reflns_limit_k_max 9
_diffrn_reflns_limit_k_min -7
_diffrn_reflns_limit_l_max 37
_diffrn_reflns_limit_l_min -30
_diffrn_reflns_number 9798
_diffrn_reflns_point_group_measured_fraction_full 0.999
_diffrn_reflns_point_group_measured_fraction_max 0.998
_diffrn_reflns_theta_full 25.000
_diffrn_reflns_theta_max 25.000
_diffrn_reflns_theta_min 2.551
_diffrn_source 'Incoatec Microfocus'
_exptl_absorpt_coefficient_mu 0.067
_exptl_absorpt_correction_T_max 0.988
_exptl_absorpt_correction_T_min 0.948
_exptl_absorpt_correction_type multi-scan
_exptl_absorpt_process_details 'Bruker SADABS-2014/5)'
_exptl_crystal_colour colourless
_exptl_crystal_density_diffrn 1.141
_exptl_crystal_description prism
_exptl_crystal_F_000 536
_exptl_crystal_size_max 0.220
_exptl_crystal_size_mid 0.220
_exptl_crystal_size_min 0.200
_refine_diff_density_max 0.140
_refine_diff_density_min -0.106
_refine_diff_density_rms 0.026
_refine_ls_abs_structure_details
;
 Flack x determined using 847 quotients [(I+)-(I-)]/[(I+)+(I-)]
 (Parsons, Flack and Wagner, Acta Cryst. B69 (2013) 249-259).
;
_refine_ls_abs_structure_Flack -0.2(10)
_refine_ls_extinction_coef 0.032(3)
_refine_ls_extinction_expression Fc^*^=kFc[1+0.001xFc^2^\l^3^/sin(2\q)]^-1/4^
_refine_ls_extinction_method 'SHELXL-2014/7 (Sheldrick 2014'
_refine_ls_goodness_of_fit_ref 1.066
_refine_ls_hydrogen_treatment constr
_refine_ls_matrix_type full
_refine_ls_number_parameters 173
_refine_ls_number_reflns 2553
_refine_ls_number_restraints 0
_refine_ls_restrained_S_all 1.066
_refine_ls_R_factor_all 0.0370
_refine_ls_R_factor_gt 0.0308
_refine_ls_shift/su_max 0.000
_refine_ls_shift/su_mean 0.000
_refine_ls_structure_factor_coef Fsqd
_refine_ls_weighting_details 'w=1/[\s^2^(Fo^2^)+(0.0347P)^2^+0.1467P] where P=(Fo^2^+2Fc^2^)/3'
_refine_ls_weighting_scheme calc
_refine_ls_wR_factor_gt 0.0714
_refine_ls_wR_factor_ref 0.0738
_reflns_Friedel_coverage 0.669
_reflns_Friedel_fraction_full 0.997
_reflns_Friedel_fraction_max 0.996
_reflns_number_gt 2292
_reflns_number_total 2553
_reflns_threshold_expression 'I > 2\s(I)'
_cod_data_source_file c8cc06658b2.cif
_cod_data_source_block 7a
_cod_depositor_comments 'Adding full bibliography for 7122242--7122244.cif.'
_cod_original_cell_volume 1457.8(2)
_cod_database_code 7122242
_shelx_shelxl_version_number 2014/7
_shelx_space_group_comment
;
The symmetry employed for this shelxl refinement is uniquely defined
by the following loop, which should always be used as a source of
symmetry information in preference to the above space-group names.
They are only intended as comments.
;
_shelx_estimated_absorpt_t_min 0.985
_shelx_estimated_absorpt_t_max 0.987

loop_
_space_group_symop_operation_xyz
'x, y, z'
'-x+1/2, -y, z+1/2'
'-x, y+1/2, -z+1/2'
'x+1/2, -y+1/2, -z'

loop_
_atom_site_label
_atom_site_type_symbol
_atom_site_fract_x
_atom_site_fract_y
_atom_site_fract_z
_atom_site_U_iso_or_equiv
_atom_site_adp_type
_atom_site_occupancy
_atom_site_site_symmetry_order
_atom_site_calc_flag
_atom_site_refinement_flags_posn
_atom_site_refinement_flags_adp
N1 N 0.5652(3) 0.3010(2) 0.62123(4) 0.0342(4) Uani 1 1 d . .
N2 N 0.4222(4) -0.0353(3) 0.68036(6) 0.0723(7) Uani 1 1 d . .
C1 C 0.6929(3) 0.2100(3) 0.65375(5) 0.0356(5) Uani 1 1 d . .
H1 H 0.8282 0.1547 0.6406 0.043 Uiso 1 1 calc R U
C2 C 0.5419(4) 0.0722(3) 0.66944(6) 0.0472(5) Uani 1 1 d . .
C3 C 0.6523(3) 0.3075(2) 0.58507(5) 0.0273(4) Uani 1 1 d . .
H3 H 0.7951 0.2546 0.5804 0.033 Uiso 1 1 calc R U
C4 C 0.5382(3) 0.3947(2) 0.55010(5) 0.0247(4) Uani 1 1 d . .
C5 C 0.6406(3) 0.4032(2) 0.51156(5) 0.0239(4) Uani 1 1 d . .
H5 H 0.7840 0.3502 0.5076 0.029 Uiso 1 1 calc R U
C6 C 0.5359(3) 0.4897(2) 0.47752(5) 0.0227(4) Uani 1 1 d . .
C7 C 0.6410(3) 0.5054(2) 0.43775(5) 0.0286(4) Uani 1 1 d . .
H7 H 0.7848 0.4540 0.4331 0.034 Uiso 1 1 calc R U
C8 C 0.5373(3) 0.5936(2) 0.40602(5) 0.0341(5) Uani 1 1 d . .
H8 H 0.6108 0.6055 0.3797 0.041 Uiso 1 1 calc R U
C9 C 0.3222(3) 0.6669(2) 0.41216(6) 0.0338(5) Uani 1 1 d . .
H9 H 0.2501 0.7263 0.3898 0.041 Uiso 1 1 calc R U
C10 C 0.2163(3) 0.6534(2) 0.44990(5) 0.0293(4) Uani 1 1 d . .
H10 H 0.0710 0.7036 0.4536 0.035 Uiso 1 1 calc R U
C11 C 0.3200(3) 0.5655(2) 0.48373(5) 0.0234(4) Uani 1 1 d . .
C12 C 0.2166(3) 0.5530(2) 0.52378(5) 0.0263(4) Uani 1 1 d . .
H12 H 0.0715 0.6026 0.5281 0.032 Uiso 1 1 calc R U
C13 C 0.3224(3) 0.4712(2) 0.55587(5) 0.0260(4) Uani 1 1 d . .
H13 H 0.2511 0.4651 0.5825 0.031 Uiso 1 1 calc R U
C14 C 0.7741(3) 0.3326(3) 0.68914(5) 0.0381(5) Uani 1 1 d . .
C15 C 0.5771(4) 0.4346(4) 0.70726(7) 0.0601(7) Uani 1 1 d . .
H15A H 0.4660 0.3542 0.7191 0.090 Uiso 1 1 calc R U
H15B H 0.6325 0.5122 0.7293 0.090 Uiso 1 1 calc R U
H15C H 0.5059 0.5030 0.6850 0.090 Uiso 1 1 calc R U
C16 C 0.8856(4) 0.2227(3) 0.72342(6) 0.0510(6) Uani 1 1 d . .
H16A H 1.0122 0.1576 0.7114 0.077 Uiso 1 1 calc R U
H16B H 0.9415 0.2987 0.7457 0.077 Uiso 1 1 calc R U
H16C H 0.7743 0.1418 0.7350 0.077 Uiso 1 1 calc R U
C17 C 0.9495(4) 0.4547(3) 0.67044(6) 0.0514(6) Uani 1 1 d . .
H17A H 1.0751 0.3870 0.6589 0.077 Uiso 1 1 calc R U
H17B H 0.8798 0.5232 0.6481 0.077 Uiso 1 1 calc R U
H17C H 1.0065 0.5323 0.6923 0.077 Uiso 1 1 calc R U

loop_
_atom_site_aniso_label
_atom_site_aniso_U_11
_atom_site_aniso_U_22
_atom_site_aniso_U_33
_atom_site_aniso_U_23
_atom_site_aniso_U_13
_atom_site_aniso_U_12
N1 0.0364(8) 0.0412(9) 0.0249(7) -0.0017(7) -0.0032(7) 0.0051(8)
N2 0.0907(16) 0.0785(16) 0.0477(11) 0.0117(11) -0.0083(11) -0.0272(15)
C1 0.0390(10) 0.0425(11) 0.0252(9) 0.0007(8) -0.0004(8) 0.0071(10)
C2 0.0593(14) 0.0534(14) 0.0289(10) 0.0020(10) -0.0049(10) -0.0028(13)
C3 0.0280(9) 0.0250(9) 0.0288(9) -0.0051(7) -0.0026(8) 0.0005(8)
C4 0.0260(9) 0.0204(9) 0.0277(9) -0.0054(7) -0.0012(8) -0.0026(8)
C5 0.0215(8) 0.0202(9) 0.0299(9) -0.0063(7) -0.0004(7) -0.0006(8)
C6 0.0226(9) 0.0187(9) 0.0267(8) -0.0051(7) -0.0015(7) -0.0041(8)
C7 0.0280(9) 0.0270(10) 0.0307(9) -0.0058(7) 0.0029(8) -0.0039(8)
C8 0.0433(11) 0.0323(11) 0.0266(9) -0.0003(8) 0.0004(9) -0.0096(10)
C9 0.0414(11) 0.0257(9) 0.0341(10) 0.0024(8) -0.0100(9) -0.0040(9)
C10 0.0279(9) 0.0216(9) 0.0384(10) -0.0022(8) -0.0065(8) -0.0003(8)
C11 0.0231(9) 0.0167(8) 0.0303(9) -0.0038(7) -0.0030(7) -0.0031(8)
C12 0.0204(9) 0.0227(9) 0.0358(9) -0.0066(8) 0.0013(8) -0.0003(8)
C13 0.0273(9) 0.0244(9) 0.0262(9) -0.0039(7) 0.0039(7) -0.0028(8)
C14 0.0379(11) 0.0478(12) 0.0284(9) -0.0019(9) -0.0049(8) 0.0065(10)
C15 0.0574(14) 0.0797(18) 0.0433(11) -0.0250(12) -0.0067(11) 0.0213(14)
C16 0.0527(13) 0.0674(15) 0.0329(10) 0.0055(11) -0.0115(10) 0.0024(12)
C17 0.0551(13) 0.0552(14) 0.0438(11) 0.0031(11) -0.0145(11) -0.0051(12)

loop_
_atom_type_symbol
_atom_type_description
_atom_type_scat_dispersion_real
_atom_type_scat_dispersion_imag
_atom_type_scat_source
C C 0.0033 0.0016 'International Tables Vol C Tables 4.2.6.8 and 6.1.1.4'
H H 0.0000 0.0000 'International Tables Vol C Tables 4.2.6.8 and 6.1.1.4'
N N 0.0061 0.0033 'International Tables Vol C Tables 4.2.6.8 and 6.1.1.4'

loop_
_geom_angle_atom_site_label_1
_geom_angle_atom_site_label_2
_geom_angle_atom_site_label_3
_geom_angle
C3 N1 C1 117.18(15)
N1 C1 C2 105.94(15)
N1 C1 C14 112.57(15)
C2 C1 C14 112.31(15)
N1 C1 H1 108.6
C2 C1 H1 108.6
C14 C1 H1 108.6
N2 C2 C1 177.9(2)
N1 C3 C4 121.72(16)
N1 C3 H3 119.1
C4 C3 H3 119.1
C5 C4 C13 119.56(15)
C5 C4 C3 120.09(15)
C13 C4 C3 120.35(14)
C4 C5 C6 121.12(15)
C4 C5 H5 119.4
C6 C5 H5 119.4
C11 C6 C5 118.71(14)
C11 C6 C7 118.96(15)
C5 C6 C7 122.32(15)
C8 C7 C6 120.64(17)
C8 C7 H7 119.7
C6 C7 H7 119.7
C7 C8 C9 120.20(17)
C7 C8 H8 119.9
C9 C8 H8 119.9
C10 C9 C8 120.57(17)
C10 C9 H9 119.7
C8 C9 H9 119.7
C9 C10 C11 120.88(16)
C9 C10 H10 119.6
C11 C10 H10 119.6
C10 C11 C6 118.73(15)
C10 C11 C12 122.25(15)
C6 C11 C12 119.01(14)
C13 C12 C11 120.89(15)
C13 C12 H12 119.6
C11 C12 H12 119.6
C12 C13 C4 120.70(15)
C12 C13 H13 119.7
C4 C13 H13 119.7
C15 C14 C17 110.51(19)
C15 C14 C16 110.13(17)
C17 C14 C16 109.21(17)
C15 C14 C1 110.87(16)
C17 C14 C1 107.62(15)
C16 C14 C1 108.43(16)
C14 C15 H15A 109.5
C14 C15 H15B 109.5
H15A C15 H15B 109.5
C14 C15 H15C 109.5
H15A C15 H15C 109.5
H15B C15 H15C 109.5
C14 C16 H16A 109.5
C14 C16 H16B 109.5
H16A C16 H16B 109.5
C14 C16 H16C 109.5
H16A C16 H16C 109.5
H16B C16 H16C 109.5
C14 C17 H17A 109.5
C14 C17 H17B 109.5
H17A C17 H17B 109.5
C14 C17 H17C 109.5
H17A C17 H17C 109.5
H17B C17 H17C 109.5

loop_
_geom_bond_atom_site_label_1
_geom_bond_atom_site_label_2
_geom_bond_distance
N1 C3 1.266(2)
N1 C1 1.464(2)
N2 C2 1.145(3)
C1 C2 1.476(3)
C1 C14 1.550(3)
C1 H1 1.0000
C3 C4 1.468(2)
C3 H3 0.9500
C4 C5 1.373(2)
C4 C13 1.419(2)
C5 C6 1.418(2)
C5 H5 0.9500
C6 C11 1.418(2)
C6 C7 1.419(2)
C7 C8 1.366(2)
C7 H7 0.9500
C8 C9 1.406(3)
C8 H8 0.9500
C9 C10 1.362(2)
C9 H9 0.9500
C10 C11 1.415(2)
C10 H10 0.9500
C11 C12 1.421(2)
C12 C13 1.357(2)
C12 H12 0.9500
C13 H13 0.9500
C14 C15 1.520(3)
C14 C17 1.524(3)
C14 C16 1.533(3)
C15 H15A 0.9800
C15 H15B 0.9800
C15 H15C 0.9800
C16 H16A 0.9800
C16 H16B 0.9800
C16 H16C 0.9800
C17 H17A 0.9800
C17 H17B 0.9800
C17 H17C 0.9800

loop_
_geom_torsion_atom_site_label_1
_geom_torsion_atom_site_label_2
_geom_torsion_atom_site_label_3
_geom_torsion_atom_site_label_4
_geom_torsion
C3 N1 C1 C2 -122.44(18)
C3 N1 C1 C14 114.45(19)
C1 N1 C3 C4 179.65(15)
N1 C3 C4 C5 178.23(17)
N1 C3 C4 C13 -1.5(3)
C13 C4 C5 C6 1.1(2)
C3 C4 C5 C6 -178.69(15)
C4 C5 C6 C11 -1.1(2)
C4 C5 C6 C7 177.91(16)
C11 C6 C7 C8 0.7(2)
C5 C6 C7 C8 -178.30(16)
C6 C7 C8 C9 -1.4(3)
C7 C8 C9 C10 1.1(3)
C8 C9 C10 C11 0.0(3)
C9 C10 C11 C6 -0.7(2)
C9 C10 C11 C12 178.35(16)
C5 C6 C11 C10 179.40(16)
C7 C6 C11 C10 0.4(2)
C5 C6 C11 C12 0.3(2)
C7 C6 C11 C12 -178.73(16)
C10 C11 C12 C13 -178.54(16)
C6 C11 C12 C13 0.5(2)
C11 C12 C13 C4 -0.6(3)
C5 C4 C13 C12 -0.2(2)
C3 C4 C13 C12 179.53(16)
N1 C1 C14 C15 53.7(2)
C2 C1 C14 C15 -65.8(2)
N1 C1 C14 C17 -67.25(19)
C2 C1 C14 C17 173.27(17)
N1 C1 C14 C16 174.73(16)
C2 C1 C14 C16 55.3(2)
